data_4020958
loop_
_publ_author_name
'Fijs W. B. van Leeuwen'
'Hans Beijleveld'
'Huub Kooijman'
'Anthony L. Spek'
'Willem Verboom'
'David N. Reinhoudt'

_publ_section_title
;
 Synthesis and Conformational Evaluation of
 p-tert-Butylthiacalix[4]arene-crowns
;
_journal_name_full 'Journal of Organic Chemistry'
_journal_page_first 3928
_journal_page_last 3936
_journal_paper_doi 10.1021/jo0401220
_journal_volume 69
_journal_year 2004
_chemical_formula_moiety 'C62 H74 O7 S4'
_chemical_formula_sum 'C62 H74 O7 S4'
_chemical_formula_weight 1059.49
_space_group_IT_number 14
_symmetry_cell_setting monoclinic
_symmetry_space_group_name_Hall '-P 2ybc'
_symmetry_space_group_name_H-M 'P 1 21/c 1'
_cell_angle_alpha 90
_cell_angle_beta 96.322(12)
_cell_angle_gamma 90
_cell_formula_units_Z 4
_cell_length_a 15.327(2)
_cell_length_b 15.272(2)
_cell_length_c 27.561(4)
_cell_measurement_temperature 150
_cell_volume 6412.1(15)
_diffrn_ambient_temperature 150
_exptl_crystal_density_diffrn 1.097
_refine_diff_density_rms 0.081
_cod_depositor_comments
;
The following automatic conversions were performed:
'_symmetry_cell_setting' value 'Monoclinic' changed to 'monoclinic'
according to '/home/saulius/struct/CIF-dictionaries/cif_core.dic'
dictionary named 'cif_core.dic' version 2.4.1 from 2010-06-29.

Automatic conversion script
Id: cif_fix_enum 1527 2010-12-29 10:47:43Z saulius 
;
_cod_original_sg_symbol_H-M 'P 21/c'
_cod_database_code 4020958

loop_
_symmetry_equiv_pos_as_xyz
x,y,z
-x,1/2+y,1/2-z
-x,-y,-z
x,1/2-y,1/2+z

loop_
_atom_site_aniso_label
_atom_site_aniso_U_11
_atom_site_aniso_U_22
_atom_site_aniso_U_33
_atom_site_aniso_U_23
_atom_site_aniso_U_13
_atom_site_aniso_U_12
S1 0.0708(7) 0.0437(6) 0.0613(7) 0.0032(5) 0.0181(6) 0.0246(5)
S2 0.0299(5) 0.0384(5) 0.1091(9) 0.0241(6) -0.0027(5) -0.0028(4)
S3 0.0302(5) 0.0504(6) 0.0834(8) -0.0305(5) -0.0006(5) 0.0040(4)
S4 0.0654(7) 0.0398(5) 0.0636(7) 0.0013(5) 0.0152(5) -0.0186(5)
O41 0.0491(15) 0.0326(13) 0.0624(17) 0.0106(13) -0.0140(13) -0.0025(11)
O44 0.083(2) 0.071(2) 0.0591(19) 0.0010(16) -0.0161(17) -0.0064(17)
O47 0.0707(19) 0.070(2) 0.0504(17) 0.0024(15) -0.0172(15) 0.0110(15)
O50 0.118(3) 0.074(2) 0.058(2) 0.0002(17) -0.025(2) 0.004(2)
O53 0.0411(14) 0.0362(13) 0.0501(15) -0.0117(12) -0.0061(12) 0.0019(11)
O61 0.0249(12) 0.0520(15) 0.0460(15) -0.0012(12) -0.0022(11) -0.0005(10)
O71 0.0373(13) 0.0505(15) 0.0357(14) 0.0040(11) 0.0036(11) 0.0009(11)
C1 0.044(2) 0.0249(17) 0.058(2) 0.0036(17) 0.0053(18) 0.0055(15)
C2 0.038(2) 0.0304(18) 0.059(3) 0.0022(17) -0.0025(18) 0.0129(15)
C3 0.0366(19) 0.0303(18) 0.056(2) 0.0042(17) 0.0031(17) 0.0013(15)
C4 0.037(2) 0.0311(19) 0.065(3) 0.0112(18) 0.0053(18) -0.0005(15)
C5 0.0363(19) 0.0263(18) 0.067(3) 0.0068(18) 0.0005(19) 0.0005(15)
C6 0.041(2) 0.0227(17) 0.055(2) 0.0036(16) -0.0065(18) 0.0011(14)
C7 0.043(2) 0.043(2) 0.065(3) 0.016(2) -0.0023(19) 0.0068(17)
C11 0.0291(18) 0.0328(19) 0.066(3) 0.0072(17) -0.0002(17) 0.0004(15)
C12 0.0282(18) 0.0329(19) 0.074(3) 0.0026(18) -0.0041(18) -0.0055(15)
C13 0.0327(19) 0.039(2) 0.055(2) -0.0022(17) -0.0031(17) 0.0029(16)
C14 0.0287(18) 0.037(2) 0.066(3) -0.0052(18) -0.0039(17) 0.0093(15)
C15 0.0283(18) 0.040(2) 0.055(2) -0.0098(17) 0.0020(17) -0.0006(15)
C16 0.0251(17) 0.040(2) 0.050(2) -0.0004(17) 0.0003(16) -0.0015(15)
C17 0.034(2) 0.048(2) 0.080(3) -0.011(2) -0.007(2) 0.0023(17)
C21 0.0342(19) 0.0275(18) 0.062(3) -0.0095(17) -0.0028(18) 0.0048(14)
C22 0.0331(19) 0.0357(19) 0.058(2) -0.0130(17) -0.0004(17) 0.0017(15)
C23 0.043(2) 0.0274(18) 0.057(2) -0.0081(17) -0.0051(19) -0.0018(15)
C24 0.0360(19) 0.0279(18) 0.066(3) -0.0050(17) -0.0020(19) -0.0082(15)
C25 0.043(2) 0.0242(17) 0.054(2) -0.0002(16) 0.0008(18) 0.0001(15)
C26 0.0317(18) 0.0249(17) 0.056(2) -0.0048(16) -0.0103(17) 0.0010(14)
C27 0.044(2) 0.048(2) 0.073(3) -0.018(2) -0.010(2) -0.0049(18)
C31 0.038(2) 0.042(2) 0.039(2) 0.0028(16) 0.0046(16) -0.0047(16)
C32 0.046(2) 0.054(2) 0.046(2) 0.017(2) 0.0040(18) 0.0066(18)
C33 0.049(2) 0.075(3) 0.035(2) 0.002(2) 0.0008(18) 0.010(2)
C34 0.049(2) 0.058(3) 0.043(2) -0.0107(19) 0.0015(18) 0.0074(19)
C35 0.040(2) 0.040(2) 0.040(2) -0.0024(17) 0.0039(16) 0.0071(16)
C36 0.0296(17) 0.042(2) 0.033(2) 0.0059(16) 0.0037(15) -0.0005(14)
C37 0.072(3) 0.110(4) 0.039(3) 0.001(3) -0.008(2) 0.028(3)
C38 0.276(11) 0.273(11) 0.058(4) -0.008(5) -0.046(5) 0.200(10)
C39 0.260(10) 0.462(17) 0.064(4) 0.116(7) -0.104(6) -0.292(12)
C40 0.160(6) 0.124(5) 0.037(3) -0.005(3) 0.009(3) -0.029(4)
C42 0.076(3) 0.040(2) 0.062(3) 0.009(2) -0.011(2) 0.000(2)
C43 0.059(3) 0.059(3) 0.061(3) 0.000(2) -0.008(2) -0.003(2)
C45 0.071(3) 0.073(3) 0.071(3) 0.021(3) -0.021(3) -0.016(2)
C46 0.072(3) 0.078(3) 0.056(3) -0.003(3) -0.024(2) -0.008(2)
C48 0.140(5) 0.068(3) 0.071(3) -0.006(3) -0.054(3) 0.028(3)
C49 0.138(5) 0.086(4) 0.110(5) -0.027(4) -0.076(4) 0.044(4)
C51 0.063(3) 0.060(3) 0.056(3) -0.006(2) -0.013(2) 0.001(2)
C52 0.059(3) 0.043(2) 0.063(3) -0.009(2) -0.010(2) 0.0110(19)
C62 0.042(2) 0.095(3) 0.048(3) 0.004(2) -0.0017(19) 0.002(2)
C63 0.043(2) 0.064(3) 0.049(3) -0.010(2) -0.0049(19) 0.0075(19)
C64 0.063(3) 0.168(6) 0.052(3) 0.001(3) -0.003(2) 0.036(3)
C65 0.079(4) 0.151(5) 0.046(3) -0.018(3) -0.011(3) 0.028(4)
C66 0.053(3) 0.073(3) 0.078(4) -0.033(3) -0.024(3) 0.022(2)
C67 0.044(2) 0.055(3) 0.070(3) -0.012(2) -0.008(2) 0.0019(19)
C68 0.038(2) 0.050(2) 0.056(3) -0.0059(19) -0.0065(19) 0.0041(17)
C72 0.038(2) 0.133(5) 0.055(3) 0.010(3) 0.001(2) 0.001(3)
C73 0.0305(19) 0.063(3) 0.054(3) 0.005(2) 0.0003(18) -0.0018(18)
C74 0.055(3) 0.054(3) 0.073(3) -0.002(2) 0.002(2) -0.004(2)
C75 0.058(3) 0.081(4) 0.087(4) 0.024(3) -0.011(3) 0.016(3)
C76 0.051(3) 0.123(5) 0.069(3) -0.009(3) -0.017(2) 0.002(3)
C77 0.070(3) 0.084(4) 0.104(5) -0.038(3) -0.005(3) -0.010(3)
C78 0.061(3) 0.054(3) 0.096(4) 0.007(3) 0.009(3) 0.003(2)

loop_
_atom_site_label
_atom_site_type_symbol
_atom_site_thermal_displace_type
_atom_site_fract_x
_atom_site_fract_y
_atom_site_fract_z
_atom_site_occupancy
_atom_site_U_iso_or_equiv
_atom_site_calc_flag
_atom_site_refinement_flags
S1 S Uani 0.10349(7) 0.70689(7) 0.29104(4) 1.000 0.0578(4) . .
S2 S Uani 0.40447(6) 0.72967(6) 0.19623(5) 1.000 0.0599(4) . .
S3 S Uani 0.41539(6) 0.36676(7) 0.17557(4) 1.000 0.0552(4) . .
S4 S Uani 0.11783(7) 0.34553(6) 0.27388(4) 1.000 0.0557(4) . .
O41 O Uani 0.29749(16) 0.66666(15) 0.27684(10) 1.000 0.0495(9) . .
O44 O Uani 0.4364(2) 0.7169(2) 0.38571(11) 1.000 0.0728(11) . .
O47 O Uani 0.51481(19) 0.53837(19) 0.40248(10) 1.000 0.0655(11) . .
O50 O Uani 0.4379(2) 0.3646(2) 0.37159(11) 1.000 0.0859(14) . .
O53 O Uani 0.30577(15) 0.41210(15) 0.25988(9) 1.000 0.0433(8) . .
O61 O Uani 0.32442(14) 0.54819(15) 0.16775(9) 1.000 0.0414(8) . .
O71 O Uani 0.07206(15) 0.53120(15) 0.23885(8) 1.000 0.0412(8) . .
C1 C Uani 0.1588(2) 0.7220(2) 0.23811(14) 1.000 0.0423(11) . .
C2 C Uani 0.1116(2) 0.7600(2) 0.19787(14) 1.000 0.0431(13) . .
C3 C Uani 0.1499(2) 0.7837(2) 0.15646(14) 1.000 0.0411(11) . .
C4 C Uani 0.2397(2) 0.7666(2) 0.15712(15) 1.000 0.0444(14) . .
C5 C Uani 0.2884(2) 0.7295(2) 0.19697(15) 1.000 0.0436(13) . .
C6 C Uani 0.2490(2) 0.7070(2) 0.23815(14) 1.000 0.0404(11) . .
C7 C Uani 0.0972(2) 0.8279(2) 0.11302(15) 1.000 0.0510(14) . .
C8B C Uiso 0.1362(7) 0.7999(8) 0.0608(4) 0.501(11) 0.0660 . .
C9B C Uiso -0.0006(8) 0.7865(9) 0.1066(5) 0.501(11) 0.0490 . .
C10B C Uiso 0.0983(6) 0.9224(5) 0.1157(4) 0.501(11) 0.0420 . .
C11 C Uani 0.4469(2) 0.6239(2) 0.21106(14) 1.000 0.0430(13) . .
C12 C Uani 0.5310(2) 0.6217(2) 0.23550(15) 1.000 0.0458(13) . .
C13 C Uani 0.5791(2) 0.5447(2) 0.24252(14) 1.000 0.0428(11) . .
C14 C Uani 0.5366(2) 0.4680(2) 0.22581(14) 1.000 0.0446(13) . .
C15 C Uani 0.4523(2) 0.4685(2) 0.20111(14) 1.000 0.0413(11) . .
C16 C Uani 0.4069(2) 0.5467(2) 0.19279(13) 1.000 0.0387(11) . .
C17 C Uani 0.6731(2) 0.5442(3) 0.26783(17) 1.000 0.0550(14) . .
C18A C Uiso 0.7187(5) 0.4623(4) 0.2669(3) 0.528(5) 0.0429(18) . .
C19A C Uiso 0.6773(6) 0.5858(6) 0.3176(3) 0.528(5) 0.075(3) . .
C20A C Uiso 0.7286(5) 0.6146(5) 0.2385(3) 0.528(5) 0.058(2) . .
C21 C Uani 0.3004(2) 0.3569(2) 0.17788(14) 1.000 0.0418(13) . .
C22 C Uani 0.2525(2) 0.3221(2) 0.13663(14) 1.000 0.0427(11) . .
C23 C Uani 0.1647(2) 0.2990(2) 0.13604(14) 1.000 0.0433(11) . .
C24 C Uani 0.1263(2) 0.3125(2) 0.17838(14) 1.000 0.0439(13) . .
C25 C Uani 0.1725(2) 0.3479(2) 0.22022(13) 1.000 0.0407(11) . .
C26 C Uani 0.2608(2) 0.3711(2) 0.22055(14) 1.000 0.0387(11) . .
C27 C Uani 0.1138(2) 0.2589(3) 0.09008(16) 1.000 0.0562(14) . .
C28A C Uiso 0.0127(8) 0.2687(9) 0.0902(5) 0.523(9) 0.097(4) . .
C29A C Uiso 0.1528(7) 0.1710(6) 0.0774(4) 0.523(9) 0.076(3) . .
C30A C Uiso 0.1256(8) 0.3177(8) 0.0446(4) 0.523(9) 0.092(4) . .
C31 C Uani 0.1410(2) 0.4456(2) 0.30574(13) 1.000 0.0396(12) . .
C32 C Uani 0.1756(2) 0.4398(3) 0.35437(14) 1.000 0.0488(12) . .
C33 C Uani 0.1868(3) 0.5123(3) 0.38402(14) 1.000 0.0533(14) . .
C34 C Uani 0.1676(2) 0.5934(3) 0.36215(14) 1.000 0.0503(14) . .
C35 C Uani 0.1332(2) 0.6010(2) 0.31364(13) 1.000 0.0400(12) . .
C36 C Uani 0.1158(2) 0.5262(2) 0.28551(12) 1.000 0.0349(11) . .
C37 C Uani 0.2181(3) 0.5029(3) 0.43878(16) 1.000 0.0747(19) . .
C38 C Uani 0.2585(5) 0.4158(4) 0.4511(2) 1.000 0.207(5) . .
C39 C Uani 0.2799(4) 0.5736(5) 0.4548(2) 1.000 0.271(7) . .
C40 C Uani 0.1384(4) 0.5104(4) 0.46647(17) 1.000 0.107(3) . .
C42 C Uani 0.3370(3) 0.7229(3) 0.31391(16) 1.000 0.0607(16) . .
C43 C Uani 0.4028(3) 0.6682(3) 0.34430(15) 1.000 0.0608(17) . .
C45 C Uani 0.5229(3) 0.6957(3) 0.40453(18) 1.000 0.0738(17) . .
C46 C Uani 0.5313(3) 0.6123(3) 0.43383(16) 1.000 0.0710(17) . .
C48 C Uani 0.5311(4) 0.4581(3) 0.42720(19) 1.000 0.098(2) . .
C49 C Uani 0.5245(4) 0.3839(4) 0.3915(2) 1.000 0.118(3) . .
C51 C Uani 0.4040(3) 0.4164(3) 0.33122(15) 1.000 0.0611(17) . .
C52 C Uani 0.3526(3) 0.3562(2) 0.29514(15) 1.000 0.0562(16) . .
C62 C Uani 0.3246(3) 0.5554(3) 0.11587(15) 1.000 0.0622(16) . .
C63 C Uani 0.2304(2) 0.5565(3) 0.09232(15) 1.000 0.0527(16) . .
C64 C Uani 0.2157(3) 0.5694(4) 0.04273(18) 1.000 0.095(2) . .
C65 C Uani 0.1298(4) 0.5719(4) 0.02010(18) 1.000 0.093(2) . .
C66 C Uani 0.0609(3) 0.5628(3) 0.04658(19) 1.000 0.0703(19) . .
C67 C Uani 0.0758(3) 0.5488(3) 0.09512(17) 1.000 0.0574(16) . .
C68 C Uani 0.1599(2) 0.5454(2) 0.11861(15) 1.000 0.0489(14) . .
C72 C Uani -0.0221(3) 0.5282(4) 0.24230(16) 1.000 0.076(2) . .
C73 C Uani -0.0727(2) 0.5295(3) 0.19302(15) 1.000 0.0495(15) . .
C74 C Uani -0.0996(3) 0.6072(3) 0.17137(17) 1.000 0.0610(17) . .
C75 C Uani -0.1501(3) 0.6091(4) 0.12695(19) 1.000 0.077(2) . .
C76 C Uani -0.1726(3) 0.5329(4) 0.10339(19) 1.000 0.083(2) . .
C77 C Uani -0.1480(3) 0.4549(4) 0.1243(2) 1.000 0.087(2) . .
C78 C Uani -0.0980(3) 0.4531(3) 0.1690(2) 1.000 0.0703(19) . .
C19B C Uiso 0.6684(7) 0.4985(7) 0.3217(4) 0.472(5) 0.0750 . .
C20B C Uiso 0.7170(6) 0.6247(6) 0.2740(4) 0.472(5) 0.0580 . .
C28B C Uiso 0.0229(9) 0.3025(10) 0.0791(5) 0.477(9) 0.0970 . .
C29B C Uiso 0.1027(8) 0.1630(7) 0.0983(4) 0.477(9) 0.0760 . .
C30B C Uiso 0.1536(9) 0.2823(9) 0.0434(5) 0.477(9) 0.0920 . .
C9A C Uiso 0.0117(8) 0.7872(9) 0.0989(5) 0.499(11) 0.049(3) . .
C10A C Uiso 0.0722(6) 0.9260(5) 0.1340(4) 0.499(11) 0.042(2) . .
C18B C Uiso 0.7301(5) 0.4748(5) 0.2415(3) 0.472(5) 0.0430 . .
C8A C Uiso 0.1448(7) 0.8355(8) 0.0718(4) 0.499(11) 0.066(3) . .
H10E H Uiso 0.15890 0.94340 0.11700 0.501(11) 0.0630 calc R
H10F H Uiso 0.07310 0.94130 0.14520 0.501(11) 0.0630 calc R
H10D H Uiso 0.06350 0.94670 0.08680 0.501(11) 0.0630 calc R
H9D H Uiso 0.00320 0.72290 0.10280 0.501(11) 0.0740 calc R
H9E H Uiso -0.03420 0.81170 0.07770 0.501(11) 0.0740 calc R
H9F H Uiso -0.03000 0.80000 0.13560 0.501(11) 0.0740 calc R
H2 H Uiso 0.05070 0.77040 0.19860 1.000 0.0510 calc R
H4 H Uiso 0.26810 0.78090 0.12920 1.000 0.0530 calc R
H8D H Uiso 0.13480 0.73600 0.05720 0.501(11) 0.0990 calc R
H8E H Uiso 0.19690 0.82050 0.06130 0.501(11) 0.0990 calc R
H8F H Uiso 0.10000 0.82670 0.03320 0.501(11) 0.0990 calc R
H20B H Uiso 0.72990 0.59500 0.20470 0.528(5) 0.0870 calc R
H20C H Uiso 0.78880 0.61880 0.25450 0.528(5) 0.0870 calc R
H22 H Uiso 0.28070 0.31380 0.10790 1.000 0.0510 calc R
H24 H Uiso 0.06640 0.29710 0.17910 1.000 0.0530 calc R
H28A H Uiso -0.01720 0.24290 0.06030 0.523(9) 0.1450 calc R
H28B H Uiso -0.00240 0.33090 0.09160 0.523(9) 0.1450 calc R
H28C H Uiso -0.00590 0.23840 0.11870 0.523(9) 0.1450 calc R
H29A H Uiso 0.11950 0.14730 0.04800 0.523(9) 0.1140 calc R
H29B H Uiso 0.14990 0.13020 0.10460 0.523(9) 0.1140 calc R
H29C H Uiso 0.21420 0.17920 0.07160 0.523(9) 0.1140 calc R
H30A H Uiso 0.09300 0.29200 0.01550 0.523(9) 0.1390 calc R
H30B H Uiso 0.18800 0.32120 0.04010 0.523(9) 0.1390 calc R
H30C H Uiso 0.10300 0.37650 0.04990 0.523(9) 0.1390 calc R
H32 H Uiso 0.19200 0.38400 0.36760 1.000 0.0590 calc R
H34 H Uiso 0.17840 0.64510 0.38110 1.000 0.0600 calc R
H38A H Uiso 0.21800 0.36940 0.43850 1.000 0.3110 calc R
H38B H Uiso 0.27060 0.41020 0.48660 1.000 0.3110 calc R
H38C H Uiso 0.31350 0.41060 0.43620 1.000 0.3110 calc R
H39A H Uiso 0.29950 0.56670 0.48970 1.000 0.4060 calc R
H39B H Uiso 0.25060 0.63040 0.44940 1.000 0.4060 calc R
H39C H Uiso 0.33070 0.57090 0.43620 1.000 0.4060 calc R
H40A H Uiso 0.09700 0.46330 0.45630 1.000 0.1610 calc R
H40B H Uiso 0.11000 0.56720 0.45950 1.000 0.1610 calc R
H40C H Uiso 0.15670 0.50560 0.50160 1.000 0.1610 calc R
H42A H Uiso 0.29240 0.74600 0.33400 1.000 0.0730 calc R
H42B H Uiso 0.36620 0.77280 0.29940 1.000 0.0730 calc R
H43A H Uiso 0.37470 0.61390 0.35460 1.000 0.0730 calc R
H43B H Uiso 0.45110 0.65160 0.32500 1.000 0.0730 calc R
H45A H Uiso 0.54720 0.74450 0.42550 1.000 0.0880 calc R
H45B H Uiso 0.55900 0.69040 0.37700 1.000 0.0880 calc R
H46A H Uiso 0.59110 0.60810 0.45130 1.000 0.0850 calc R
H46B H Uiso 0.48880 0.61290 0.45840 1.000 0.0850 calc R
H48A H Uiso 0.48790 0.44970 0.45100 1.000 0.1180 calc R
H48B H Uiso 0.59050 0.45900 0.44540 1.000 0.1180 calc R
H49A H Uiso 0.55960 0.39840 0.36450 1.000 0.1420 calc R
H49B H Uiso 0.55040 0.33090 0.40800 1.000 0.1420 calc R
H51A H Uiso 0.45250 0.44450 0.31600 1.000 0.0730 calc R
H51B H Uiso 0.36530 0.46280 0.34190 1.000 0.0730 calc R
H52A H Uiso 0.39270 0.31720 0.27940 1.000 0.0680 calc R
H52B H Uiso 0.31150 0.31980 0.31170 1.000 0.0680 calc R
H62A H Uiso 0.35630 0.50520 0.10340 1.000 0.0740 calc R
H62B H Uiso 0.35470 0.61000 0.10780 1.000 0.0740 calc R
H64 H Uiso 0.26370 0.57670 0.02400 1.000 0.1140 calc R
H65 H Uiso 0.11950 0.58000 -0.01420 1.000 0.1120 calc R
H66 H Uiso 0.00250 0.56610 0.03110 1.000 0.0840 calc R
H67 H Uiso 0.02730 0.54120 0.11350 1.000 0.0690 calc R
H68 H Uiso 0.16920 0.53550 0.15280 1.000 0.0580 calc R
H72A H Uiso -0.03920 0.57900 0.26140 1.000 0.0910 calc R
H72B H Uiso -0.03640 0.47420 0.25970 1.000 0.0910 calc R
H74 H Uiso -0.08300 0.66070 0.18740 1.000 0.0730 calc R
H75 H Uiso -0.16920 0.66350 0.11280 1.000 0.0920 calc R
H76 H Uiso -0.20570 0.53410 0.07220 1.000 0.0990 calc R
H77 H Uiso -0.16530 0.40170 0.10810 1.000 0.1050 calc R
H78 H Uiso -0.08070 0.39840 0.18340 1.000 0.0850 calc R
H12 H Uiso 0.55670 0.67490 0.24790 1.000 0.0550 calc R
H14 H Uiso 0.56610 0.41360 0.23140 1.000 0.0530 calc R
H18A H Uiso 0.71370 0.44000 0.23340 0.528(5) 0.0640 calc R
H18B H Uiso 0.69290 0.42010 0.28790 0.528(5) 0.0640 calc R
H18C H Uiso 0.78080 0.47100 0.27870 0.528(5) 0.0640 calc R
H19A H Uiso 0.64480 0.64120 0.31530 0.528(5) 0.1130 calc R
H19B H Uiso 0.73860 0.59710 0.33000 0.528(5) 0.1130 calc R
H19C H Uiso 0.65110 0.54630 0.34000 0.528(5) 0.1130 calc R
H20A H Uiso 0.70040 0.67220 0.23860 0.528(5) 0.0870 calc R
H8A H Uiso 0.20190 0.86280 0.08170 0.499(11) 0.0990 calc R
H8B H Uiso 0.11160 0.87170 0.04690 0.499(11) 0.0990 calc R
H8C H Uiso 0.15380 0.77710 0.05840 0.499(11) 0.0990 calc R
H9A H Uiso -0.02120 0.78410 0.12740 0.499(11) 0.0740 calc R
H9B H Uiso 0.02030 0.72800 0.08660 0.499(11) 0.0740 calc R
H9C H Uiso -0.02120 0.82230 0.07340 0.499(11) 0.0740 calc R
H10A H Uiso 0.12630 0.95940 0.14270 0.499(11) 0.0630 calc R
H10B H Uiso 0.04110 0.91880 0.16300 0.499(11) 0.0630 calc R
H10C H Uiso 0.03460 0.95740 0.10870 0.499(11) 0.0630 calc R
H18D H Uiso 0.69810 0.41920 0.23750 0.472(5) 0.0640 calc R
H18E H Uiso 0.78630 0.46530 0.26140 0.472(5) 0.0640 calc R
H18F H Uiso 0.74080 0.49720 0.20940 0.472(5) 0.0640 calc R
H19D H Uiso 0.63650 0.44290 0.31750 0.472(5) 0.1130 calc R
H19E H Uiso 0.63790 0.53780 0.34230 0.472(5) 0.1130 calc R
H19F H Uiso 0.72810 0.48760 0.33720 0.472(5) 0.1130 calc R
H20D H Uiso 0.77600 0.61520 0.29080 0.472(5) 0.0870 calc R
H20E H Uiso 0.68430 0.66390 0.29350 0.472(5) 0.0870 calc R
H20F H Uiso 0.72160 0.65110 0.24200 0.472(5) 0.0870 calc R
H28D H Uiso 0.03050 0.36540 0.07410 0.477(9) 0.1450 calc R
H28E H Uiso -0.01120 0.29320 0.10680 0.477(9) 0.1450 calc R
H28F H Uiso -0.00820 0.27650 0.04970 0.477(9) 0.1450 calc R
H29D H Uiso 0.07050 0.13670 0.06920 0.477(9) 0.1140 calc R
H29E H Uiso 0.06980 0.15400 0.12640 0.477(9) 0.1140 calc R
H29F H Uiso 0.16050 0.13540 0.10460 0.477(9) 0.1140 calc R
H30D H Uiso 0.15860 0.34610 0.04100 0.477(9) 0.1390 calc R
H30E H Uiso 0.11580 0.26000 0.01510 0.477(9) 0.1390 calc R
H30F H Uiso 0.21200 0.25580 0.04420 0.477(9) 0.1390 calc R

loop_
_geom_bond_atom_site_label_1
_geom_bond_atom_site_label_2
_geom_bond_distance
_geom_bond_site_symmetry_1
_geom_bond_site_symmetry_2
_geom_bond_publ_flag
S1 C1 1.781(4) . . yes
S1 C35 1.774(3) . . yes
S2 C5 1.781(3) . . yes
S2 C11 1.772(3) . . yes
S3 C15 1.773(3) . . yes
S3 C21 1.777(3) . . yes
S4 C25 1.779(4) . . yes
S4 C31 1.779(3) . . yes
O41 C6 1.376(4) . . yes
O41 C42 1.419(5) . . yes
O44 C43 1.411(5) . . yes
O44 C45 1.407(6) . . yes
O47 C46 1.427(5) . . yes
O47 C48 1.411(6) . . yes
O50 C49 1.410(7) . . yes
O50 C51 1.417(5) . . yes
O53 C26 1.370(4) . . yes
O53 C52 1.427(5) . . yes
O61 C16 1.372(4) . . yes
O61 C62 1.434(5) . . yes
O71 C36 1.385(4) . . yes
O71 C72 1.458(5) . . yes
C1 C2 1.383(5) . . no
C1 C6 1.401(4) . . no
C2 C3 1.388(5) . . no
C3 C4 1.399(4) . . no
C3 C7 1.526(5) . . no
C4 C5 1.380(5) . . no
C5 C6 1.386(5) . . no
C7 C8B 1.674(12) . . no
C7 C9B 1.619(13) . . no
C7 C10B 1.445(8) . . no
C7 C8A 1.421(12) . . no
C7 C9A 1.464(13) . . no
C7 C10A 1.666(9) . . no
C11 C12 1.388(5) . . no
C11 C16 1.397(4) . . no
C12 C13 1.390(4) . . no
C13 C14 1.394(4) . . no
C13 C17 1.530(5) . . no
C14 C15 1.393(5) . . no
C15 C16 1.389(4) . . no
C17 C18A 1.434(8) . . no
C17 C19A 1.507(10) . . no
C17 C20A 1.638(9) . . no
C17 C18B 1.598(9) . . no
C17 C19B 1.649(12) . . no
C17 C20B 1.403(10) . . no
C21 C22 1.389(5) . . no
C21 C26 1.398(5) . . no
C22 C23 1.390(4) . . no
C23 C24 1.379(5) . . no
C23 C27 1.540(6) . . no
C24 C25 1.394(5) . . no
C25 C26 1.398(4) . . no
C27 C28A 1.557(13) . . no
C27 C29A 1.526(11) . . no
C27 C30A 1.569(12) . . no
C27 C28B 1.544(15) . . no
C27 C29B 1.495(12) . . no
C27 C30B 1.526(14) . . no
C31 C32 1.389(5) . . no
C31 C36 1.389(4) . . no
C32 C33 1.376(6) . . no
C33 C34 1.395(6) . . no
C33 C37 1.539(6) . . no
C34 C35 1.387(5) . . no
C35 C36 1.390(4) . . no
C37 C38 1.491(8) . . no
C37 C39 1.472(8) . . no
C37 C40 1.514(7) . . no
C42 C43 1.494(6) . . no
C45 C46 1.506(7) . . no
C48 C49 1.497(8) . . no
C51 C52 1.511(6) . . no
C62 C63 1.517(6) . . no
C63 C64 1.375(6) . . no
C63 C68 1.376(5) . . no
C64 C65 1.394(8) . . no
C65 C66 1.355(8) . . no
C66 C67 1.349(7) . . no
C67 C68 1.378(6) . . no
C72 C73 1.488(6) . . no
C73 C74 1.371(6) . . no
C73 C78 1.376(7) . . no
C74 C75 1.375(7) . . no
C75 C76 1.359(8) . . no
C76 C77 1.359(8) . . no
C77 C78 1.378(8) . . no
C2 H2 0.9492 . . no
C4 H4 0.9503 . . no
C8A H8B 0.9791 . . no
C8A H8C 0.9809 . . no
C8A H8A 0.9806 . . no
C8B H8D 0.9809 . . no
C8B H8E 0.9808 . . no
C8B H8F 0.9803 . . no
C9A H9A 0.9802 . . no
C9A H9C 0.9785 . . no
C9A H9B 0.9796 . . no
C9B H9E 0.9785 . . no
C9B H9D 0.9793 . . no
C9B H9F 0.9817 . . no
C10A H10A 0.9805 . . no
C10A H10B 0.9808 . . no
C10A H10C 0.9797 . . no
C10B H10F 0.9812 . . no
C10B H10D 0.9814 . . no
C10B H10E 0.9795 . . no
C12 H12 0.9500 . . no
C14 H14 0.9503 . . no
C18A H18A 0.9792 . . no
C18A H18B 0.9783 . . no
C18A H18C 0.9804 . . no
C18B H18D 0.9807 . . no
C18B H18F 0.9791 . . no
C18B H18E 0.9797 . . no
C19A H19B 0.9791 . . no
C19A H19A 0.9803 . . no
C19A H19C 0.9803 . . no
C19B H19D 0.9803 . . no
C19B H19E 0.9796 . . no
C19B H19F 0.9805 . . no
C20A H20A 0.9803 . . no
C20A H20B 0.9808 . . no
C20A H20C 0.9800 . . no
C20B H20D 0.9803 . . no
C20B H20E 0.9786 . . no
C20B H20F 0.9793 . . no
C22 H22 0.9514 . . no
C24 H24 0.9501 . . no
C28A H28A 0.9804 . . no
C28A H28B 0.9795 . . no
C28A H28C 0.9807 . . no
C28B H28E 0.9819 . . no
C28B H28F 0.9780 . . no
C28B H28D 0.9792 . . no
C29A H29C 0.9798 . . no
C29A H29A 0.9783 . . no
C29A H29B 0.9796 . . no
C29B H29E 0.9793 . . no
C29B H29F 0.9792 . . no
C29B H29D 0.9803 . . no
C30A H30C 0.9792 . . no
C30A H30A 0.9791 . . no
C30A H30B 0.9793 . . no
C30B H30D 0.9802 . . no
C30B H30E 0.9800 . . no
C30B H30F 0.9804 . . no
C32 H32 0.9498 . . no
C34 H34 0.9511 . . no
C38 H38B 0.9793 . . no
C38 H38C 0.9807 . . no
C38 H38A 0.9801 . . no
C39 H39C 0.9791 . . no
C39 H39A 0.9813 . . no
C39 H39B 0.9806 . . no
C40 H40B 0.9800 . . no
C40 H40A 0.9795 . . no
C40 H40C 0.9807 . . no
C42 H42B 0.9902 . . no
C42 H42A 0.9908 . . no
C43 H43A 0.9903 . . no
C43 H43B 0.9909 . . no
C45 H45A 0.9903 . . no
C45 H45B 0.9904 . . no
C46 H46A 0.9894 . . no
C46 H46B 0.9900 . . no
C48 H48B 0.9900 . . no
C48 H48A 0.9904 . . no
C49 H49B 0.9898 . . no
C49 H49A 0.9901 . . no
C51 H51A 0.9906 . . no
C51 H51B 0.9895 . . no
C52 H52A 0.9897 . . no
C52 H52B 0.9887 . . no
C62 H62B 0.9901 . . no
C62 H62A 0.9893 . . no
C64 H64 0.9507 . . no
C65 H65 0.9492 . . no
C66 H66 0.9496 . . no
C67 H67 0.9516 . . no
C68 H68 0.9495 . . no
C72 H72B 0.9906 . . no
C72 H72A 0.9890 . . no
C74 H74 0.9501 . . no
C75 H75 0.9502 . . no
C76 H76 0.9490 . . no
C77 H77 0.9506 . . no
C78 H78 0.9500 . . no
